data_4514183
loop_
_publ_author_name
'Chen, Jiazhen'
'Gao, Yanshan'
'Xiong, Shuoyan'
'Delferro, Massimiliano'
'Lohr, Tracy L.'
'Marks, Tobin J.'

_publ_section_title
;
 Metal and Counteranion Nuclearity Effects in Organoscandium-Catalyzed
 Isoprene Polymerization and Copolymerization
;
_journal_issue 8
_journal_name_full 'ACS Catalysis'
_journal_page_first 5214
_journal_paper_doi 10.1021/acscatal.7b01621
_journal_volume 7
_journal_year 2017
_chemical_formula_moiety 'C46 H96 O2 Sc2 Si6'
_chemical_formula_sum 'C46 H96 O2 Sc2 Si6'
_chemical_formula_weight 939.68
_chemical_name_systematic
;
 ?
;
_space_group_crystal_system monoclinic
_space_group_IT_number 14
_space_group_name_Hall '-P 2yn'
_space_group_name_H-M_alt 'P 1 21/n 1'
_symmetry_space_group_name_Hall '-P 2yn'
_symmetry_space_group_name_H-M 'P 1 21/n 1'
_atom_sites_solution_hydrogens geom
_audit_creation_date 2016-01-07
_audit_creation_method
;
Olex2 1.2
(compiled 2015.09.30 svn.r3233 for OlexSys, GUI svn.r5103)
;
_cell_angle_alpha 90
_cell_angle_beta 111.842(3)
_cell_angle_gamma 90
_cell_formula_units_Z 4
_cell_length_a 18.2889(6)
_cell_length_b 18.1841(7)
_cell_length_c 18.6875(6)
_cell_measurement_reflns_used 7415
_cell_measurement_temperature 99.93
_cell_measurement_theta_max 63.714
_cell_measurement_theta_min 3.562
_cell_volume 5768.7(4)
_computing_cell_refinement 'SAINT V8.34A (Bruker, 2013)'
_computing_data_collection 'APEX2 V2014.11-0 (Bruker, 2014)'
_computing_data_reduction 'Bruker SAINT'
_computing_molecular_graphics 'Olex2 (Dolomanov et al., 2009)'
_computing_publication_material 'Olex2 (Dolomanov et al., 2009)'
_computing_structure_refinement 'ShelXL (Sheldrick, 2015)'
_computing_structure_solution 'ShelXT (Sheldrick, 2015)'
_diffrn_ambient_temperature 99.93
_diffrn_detector_area_resol_mean 8
_diffrn_measured_fraction_theta_full 0.903
_diffrn_measured_fraction_theta_max 0.990
_diffrn_measurement_device_type 'Bruker Kappa APEX CCD area detector'
_diffrn_measurement_method '\w and \f scans'
_diffrn_radiation_monochromator 'Quazar optics'
_diffrn_radiation_type CuK\a
_diffrn_radiation_wavelength 1.54178
_diffrn_reflns_av_R_equivalents 0.0684
_diffrn_reflns_av_unetI/netI 0.0830
_diffrn_reflns_Laue_measured_fraction_full 0.903
_diffrn_reflns_Laue_measured_fraction_max 0.990
_diffrn_reflns_limit_h_max 21
_diffrn_reflns_limit_h_min -20
_diffrn_reflns_limit_k_max 21
_diffrn_reflns_limit_k_min -13
_diffrn_reflns_limit_l_max 17
_diffrn_reflns_limit_l_min -21
_diffrn_reflns_number 22783
_diffrn_reflns_point_group_measured_fraction_full 0.903
_diffrn_reflns_point_group_measured_fraction_max 0.990
_diffrn_reflns_theta_full 67.679
_diffrn_reflns_theta_max 63.709
_diffrn_reflns_theta_min 2.886
_diffrn_source microsource
_exptl_absorpt_coefficient_mu 3.441
_exptl_absorpt_correction_T_max 0.7524
_exptl_absorpt_correction_T_min 0.4842
_exptl_absorpt_correction_type multi-scan
_exptl_absorpt_process_details
;
SADABS-2014/5 (Bruker,2014/5) was used for absorption correction.
wR2(int) was 0.0967 before and 0.0638 after correction.
The Ratio of minimum to maximum transmission is 0.6435.
The \l/2 correction factor is 0.00150.
;
_exptl_crystal_colour colourless
_exptl_crystal_colour_primary colourless
_exptl_crystal_density_diffrn 1.082
_exptl_crystal_description plate
_exptl_crystal_F_000 2056
_exptl_crystal_size_max 0.393
_exptl_crystal_size_mid 0.359
_exptl_crystal_size_min 0.01
_refine_diff_density_max 1.723
_refine_diff_density_min -0.498
_refine_diff_density_rms 0.113
_refine_ls_extinction_method none
_refine_ls_goodness_of_fit_ref 1.024
_refine_ls_hydrogen_treatment constr
_refine_ls_matrix_type full
_refine_ls_number_parameters 529
_refine_ls_number_reflns 9410
_refine_ls_number_restraints 0
_refine_ls_restrained_S_all 1.024
_refine_ls_R_factor_all 0.1182
_refine_ls_R_factor_gt 0.0820
_refine_ls_shift/su_max 0.000
_refine_ls_shift/su_mean 0.000
_refine_ls_structure_factor_coef Fsqd
_refine_ls_weighting_details 'w=1/[\s^2^(Fo^2^)+(0.1083P)^2^+25.4516P] where P=(Fo^2^+2Fc^2^)/3'
_refine_ls_weighting_scheme calc
_refine_ls_wR_factor_gt 0.2147
_refine_ls_wR_factor_ref 0.2436
_reflns_Friedel_coverage 0.000
_reflns_number_gt 6494
_reflns_number_total 9410
_reflns_threshold_expression 'I > 2\s(I)'
_cod_data_source_file cs7b01621_si_003.cif
_cod_data_source_block cx0648
_cod_database_code 4514183
_shelxl_version_number 2013-4
_shelx_space_group_comment
;
The symmetry employed for this shelxl refinement is uniquely defined
by the following loop, which should always be used as a source of
symmetry information in preference to the above space-group names.
They are only intended as comments.
;
_shelx_estimated_absorpt_t_max 0.966
_shelx_estimated_absorpt_t_min 0.345
_olex2_refinement_description
;
1. Fixed Uiso
 At 1.2 times of:
  All C(H,H) groups
 At 1.5 times of:
  All C(H,H,H) groups
2.a Secondary CH2 refined with riding coordinates:
 C46(H46A,H46B), C39(H39A,H39B), C1(H1A,H1B), C12(H12A,H12B), C5(H5A,H5B),
 C9(H9A,H9B), C35(H35A,H35B), C10(H10A,H10B), C43(H43A,H43B), C45(H45A,H45B),
 C44(H44A,H44B), C11(H11A,H11B)
2.b Idealised Me refined as rotating group:
 C18(H18A,H18B,H18C), C32(H32A,H32B,H32C), C34(H34A,H34B,H34C), C20(H20A,H20B,
 H20C), C21(H21A,H21B,H21C), C31(H31A,H31B,H31C), C24(H24A,H24B,H24C), C25(H25A,
 H25B,H25C), C36(H36A,H36B,H36C), C4(H4A,H4B,H4C), C41(H41A,H41B,H41C),
 C33(H33A,H33B,H33C), C40(H40A,H40B,H40C), C42(H42A,H42B,H42C), C22(H22A,H22B,
 H22C), C23(H23A,H23B,H23C), C8(H8A,H8B,H8C), C37(H37A,H37B,H37C), C19(H19A,
 H19B,H19C), C6(H6A,H6B,H6C), C7(H7A,H7B,H7C), C38(H38A,H38B,H38C), C3(H3A,H3B,
 H3C), C2(H2A,H2B,H2C)
;
_olex2_date_sample_data_collection 2016-01-06
_olex2_date_sample_submission 2016-01-06
_olex2_submission_original_sample_id cx0648
_olex2_submission_special_instructions 'No special instructions were received'

loop_
_space_group_symop_operation_xyz
'x, y, z'
'-x+1/2, y+1/2, -z+1/2'
'-x, -y, -z'
'x-1/2, -y-1/2, z-1/2'

loop_
_atom_site_label
_atom_site_type_symbol
_atom_site_fract_x
_atom_site_fract_y
_atom_site_fract_z
_atom_site_U_iso_or_equiv
_atom_site_adp_type
_atom_site_occupancy
_atom_site_site_symmetry_order
_atom_site_calc_flag
_atom_site_refinement_flags_posn
Sc2 Sc 0.73538(7) 0.45406(6) 0.89752(6) 0.0268(3) Uani 1 1 d .
Sc1 Sc 0.26689(6) 0.53188(6) 0.57376(6) 0.0266(3) Uani 1 1 d .
Si4 Si 0.54397(9) 0.56736(9) 0.85342(9) 0.0271(4) Uani 1 1 d .
Si3 Si 0.40726(9) 0.55930(9) 0.78946(9) 0.0287(4) Uani 1 1 d .
Si2 Si 0.14751(11) 0.69170(10) 0.58547(11) 0.0376(4) Uani 1 1 d .
Si1 Si 0.11677(10) 0.51588(10) 0.37713(9) 0.0346(4) Uani 1 1 d .
Si5 Si 0.84908(10) 0.48479(11) 1.10589(9) 0.0355(4) Uani 1 1 d .
Si6 Si 0.88433(12) 0.30498(10) 0.92180(11) 0.0395(4) Uani 1 1 d .
O2 O 0.7797(3) 0.5608(2) 0.8797(2) 0.0339(10) Uani 1 1 d .
C15 C 0.4018(4) 0.4983(3) 0.5752(3) 0.0324(14) Uani 1 1 d .
O1 O 0.2226(3) 0.4262(2) 0.5927(2) 0.0361(10) Uani 1 1 d .
C27 C 0.5983(3) 0.4136(3) 0.8733(3) 0.0282(13) Uani 1 1 d .
C14 C 0.4013(3) 0.4816(3) 0.6487(3) 0.0282(13) Uani 1 1 d .
C46 C 0.7913(4) 0.6244(3) 0.9303(4) 0.0350(14) Uani 1 1 d .
H46A H 0.8376 0.6173 0.9786 0.042 Uiso 1 1 calc R
H46B H 0.7443 0.6333 0.9432 0.042 Uiso 1 1 calc R
C39 C 0.8352(4) 0.3929(4) 0.8848(4) 0.0344(14) Uani 1 1 d .
H39A H 0.8196 0.3883 0.8283 0.041 Uiso 1 1 calc R
H39B H 0.8788 0.4289 0.9012 0.041 Uiso 1 1 calc R
C16 C 0.3940(3) 0.5754(3) 0.5651(3) 0.0299(13) Uani 1 1 d .
C28 C 0.6278(4) 0.3609(3) 0.8361(3) 0.0310(13) Uani 1 1 d .
C17 C 0.3875(3) 0.6068(3) 0.6318(3) 0.0303(13) Uani 1 1 d .
C26 C 0.5938(3) 0.4832(3) 0.8361(3) 0.0293(13) Uani 1 1 d .
C18 C 0.4164(4) 0.4065(3) 0.6858(3) 0.0327(14) Uani 1 1 d .
H18A H 0.3729 0.3933 0.7020 0.049 Uiso 1 1 calc GR
H18B H 0.4658 0.4073 0.7308 0.049 Uiso 1 1 calc GR
H18C H 0.4201 0.3702 0.6486 0.049 Uiso 1 1 calc GR
C1 C 0.2174(4) 0.5381(4) 0.4453(3) 0.0336(14) Uani 1 1 d .
H1A H 0.2266 0.5895 0.4331 0.040 Uiso 1 1 calc R
H1B H 0.2528 0.5074 0.4286 0.040 Uiso 1 1 calc R
C12 C 0.2220(6) 0.3596(4) 0.5490(4) 0.055(2) Uani 1 1 d .
H12A H 0.2755 0.3488 0.5502 0.066 Uiso 1 1 calc R
H12B H 0.1859 0.3653 0.4946 0.066 Uiso 1 1 calc R
C29 C 0.6419(4) 0.3963(4) 0.7748(3) 0.0322(14) Uani 1 1 d .
C13 C 0.3911(3) 0.5489(3) 0.6850(3) 0.0266(12) Uani 1 1 d .
C30 C 0.6203(4) 0.4707(3) 0.7734(3) 0.0301(13) Uani 1 1 d .
C5 C 0.1865(4) 0.5981(4) 0.6127(3) 0.0332(14) Uani 1 1 d .
H5A H 0.1392 0.5668 0.6017 0.040 Uiso 1 1 calc R
H5B H 0.2125 0.5995 0.6696 0.040 Uiso 1 1 calc R
C9 C 0.1875(6) 0.4101(4) 0.6494(6) 0.064(2) Uani 1 1 d .
H9A H 0.2276 0.4146 0.7023 0.076 Uiso 1 1 calc R
H9B H 0.1442 0.4449 0.6439 0.076 Uiso 1 1 calc R
C32 C 0.6385(4) 0.2798(4) 0.8554(4) 0.0397(15) Uani 1 1 d .
H32A H 0.6786 0.2595 0.8378 0.060 Uiso 1 1 calc GR
H32B H 0.5885 0.2541 0.8296 0.060 Uiso 1 1 calc GR
H32C H 0.6554 0.2733 0.9113 0.060 Uiso 1 1 calc GR
C34 C 0.6186(4) 0.5244(4) 0.7112(4) 0.0378(15) Uani 1 1 d .
H34A H 0.6384 0.5722 0.7345 0.057 Uiso 1 1 calc GR
H34B H 0.5643 0.5299 0.6743 0.057 Uiso 1 1 calc GR
H34C H 0.6518 0.5059 0.6844 0.057 Uiso 1 1 calc GR
C20 C 0.3958(4) 0.6175(4) 0.4962(4) 0.0376(15) Uani 1 1 d .
H20A H 0.3822 0.5844 0.4518 0.056 Uiso 1 1 calc GR
H20B H 0.4487 0.6376 0.5078 0.056 Uiso 1 1 calc GR
H20C H 0.3575 0.6578 0.4844 0.056 Uiso 1 1 calc GR
C35 C 0.7607(4) 0.4542(4) 1.0236(3) 0.0351(14) Uani 1 1 d .
H35A H 0.7166 0.4823 1.0291 0.042 Uiso 1 1 calc R
H35B H 0.7527 0.4026 1.0358 0.042 Uiso 1 1 calc R
C10 C 0.1577(6) 0.3356(5) 0.6356(5) 0.065(2) Uani 1 1 d .
H10A H 0.0996 0.3358 0.6093 0.078 Uiso 1 1 calc R
H10B H 0.1713 0.3087 0.6850 0.078 Uiso 1 1 calc R
C21 C 0.3830(4) 0.6885(3) 0.6435(4) 0.0353(14) Uani 1 1 d .
H21A H 0.3650 0.7134 0.5934 0.053 Uiso 1 1 calc GR
H21B H 0.4353 0.7070 0.6757 0.053 Uiso 1 1 calc GR
H21C H 0.3459 0.6983 0.6690 0.053 Uiso 1 1 calc GR
C31 C 0.5683(4) 0.3955(3) 0.9364(4) 0.0342(14) Uani 1 1 d .
H31A H 0.5867 0.3465 0.9571 0.051 Uiso 1 1 calc GR
H31B H 0.5106 0.3964 0.9154 0.051 Uiso 1 1 calc GR
H31C H 0.5881 0.4320 0.9778 0.051 Uiso 1 1 calc GR
C43 C 0.8200(5) 0.5746(4) 0.8261(5) 0.0495(19) Uani 1 1 d .
H43A H 0.7828 0.5683 0.7721 0.059 Uiso 1 1 calc R
H43B H 0.8641 0.5396 0.8358 0.059 Uiso 1 1 calc R
C24 C 0.5734(4) 0.6537(3) 0.8153(3) 0.0334(14) Uani 1 1 d .
H24A H 0.5521 0.6525 0.7588 0.050 Uiso 1 1 calc GR
H24B H 0.6310 0.6569 0.8342 0.050 Uiso 1 1 calc GR
H24C H 0.5525 0.6966 0.8331 0.050 Uiso 1 1 calc GR
C45 C 0.8047(4) 0.6876(4) 0.8838(4) 0.0436(16) Uani 1 1 d .
H45A H 0.8363 0.7271 0.9178 0.052 Uiso 1 1 calc R
H45B H 0.7542 0.7084 0.8484 0.052 Uiso 1 1 calc R
C25 C 0.5685(4) 0.5836(4) 0.9601(3) 0.0355(14) Uani 1 1 d .
H25A H 0.5449 0.6301 0.9672 0.053 Uiso 1 1 calc GR
H25B H 0.6258 0.5860 0.9868 0.053 Uiso 1 1 calc GR
H25C H 0.5474 0.5432 0.9813 0.053 Uiso 1 1 calc GR
C44 C 0.8499(5) 0.6511(4) 0.8390(5) 0.053(2) Uani 1 1 d .
H44A H 0.8396 0.6765 0.7894 0.064 Uiso 1 1 calc R
H44B H 0.9073 0.6518 0.8694 0.064 Uiso 1 1 calc R
C36 C 0.8345(4) 0.5805(4) 1.1370(4) 0.0478(18) Uani 1 1 d .
H36A H 0.8206 0.6139 1.0928 0.072 Uiso 1 1 calc GR
H36B H 0.8833 0.5973 1.1775 0.072 Uiso 1 1 calc GR
H36C H 0.7919 0.5800 1.1570 0.072 Uiso 1 1 calc GR
C4 C 0.1149(5) 0.4219(4) 0.3347(4) 0.0504(19) Uani 1 1 d .
H4A H 0.1659 0.4118 0.3307 0.076 Uiso 1 1 calc GR
H4B H 0.0732 0.4199 0.2833 0.076 Uiso 1 1 calc GR
H4C H 0.1046 0.3849 0.3680 0.076 Uiso 1 1 calc GR
C41 C 0.9931(5) 0.3136(4) 0.9463(6) 0.062(2) Uani 1 1 d .
H41A H 1.0034 0.3203 0.8989 0.093 Uiso 1 1 calc GR
H41B H 1.0195 0.2689 0.9727 0.093 Uiso 1 1 calc GR
H41C H 1.0132 0.3562 0.9802 0.093 Uiso 1 1 calc GR
C33 C 0.6689(4) 0.3575(4) 0.7172(4) 0.0419(16) Uani 1 1 d .
H33A H 0.6973 0.3924 0.6970 0.063 Uiso 1 1 calc GR
H33B H 0.6230 0.3385 0.6747 0.063 Uiso 1 1 calc GR
H33C H 0.7039 0.3167 0.7427 0.063 Uiso 1 1 calc GR
C40 C 0.8715(6) 0.2747(4) 1.0128(5) 0.059(2) Uani 1 1 d .
H40A H 0.8939 0.3118 1.0530 0.089 Uiso 1 1 calc GR
H40B H 0.8986 0.2277 1.0300 0.089 Uiso 1 1 calc GR
H40C H 0.8153 0.2687 1.0027 0.089 Uiso 1 1 calc GR
C42 C 0.8494(5) 0.2279(4) 0.8512(5) 0.057(2) Uani 1 1 d .
H42A H 0.7936 0.2183 0.8406 0.086 Uiso 1 1 calc GR
H42B H 0.8802 0.1836 0.8728 0.086 Uiso 1 1 calc GR
H42C H 0.8560 0.2413 0.8032 0.086 Uiso 1 1 calc GR
C22 C 0.3645(4) 0.6464(4) 0.8125(4) 0.0422(16) Uani 1 1 d .
H22A H 0.3707 0.6460 0.8669 0.063 Uiso 1 1 calc GR
H22B H 0.3084 0.6494 0.7800 0.063 Uiso 1 1 calc GR
H22C H 0.3922 0.6890 0.8026 0.063 Uiso 1 1 calc GR
C23 C 0.3610(4) 0.4833(4) 0.8254(4) 0.0383(15) Uani 1 1 d .
H23A H 0.3804 0.4358 0.8148 0.057 Uiso 1 1 calc GR
H23B H 0.3037 0.4854 0.7991 0.057 Uiso 1 1 calc GR
H23C H 0.3749 0.4888 0.8810 0.057 Uiso 1 1 calc GR
C8 C 0.1885(5) 0.7601(4) 0.6652(4) 0.0512(19) Uani 1 1 d .
H8A H 0.1750 0.7453 0.7091 0.077 Uiso 1 1 calc GR
H8B H 0.1662 0.8087 0.6471 0.077 Uiso 1 1 calc GR
H8C H 0.2460 0.7621 0.6811 0.077 Uiso 1 1 calc GR
C37 C 0.9409(4) 0.4840(4) 1.0835(4) 0.0454(17) Uani 1 1 d .
H37A H 0.9533 0.4334 1.0741 0.068 Uiso 1 1 calc GR
H37B H 0.9847 0.5045 1.1272 0.068 Uiso 1 1 calc GR
H37C H 0.9326 0.5138 1.0374 0.068 Uiso 1 1 calc GR
C19 C 0.4123(4) 0.4437(4) 0.5198(4) 0.0378(15) Uani 1 1 d .
H19A H 0.3615 0.4207 0.4903 0.057 Uiso 1 1 calc GR
H19B H 0.4499 0.4059 0.5484 0.057 Uiso 1 1 calc GR
H19C H 0.4323 0.4689 0.4844 0.057 Uiso 1 1 calc GR
C6 C 0.1696(5) 0.7272(4) 0.5011(4) 0.057(2) Uani 1 1 d .
H6A H 0.2267 0.7262 0.5137 0.086 Uiso 1 1 calc GR
H6B H 0.1505 0.7779 0.4897 0.086 Uiso 1 1 calc GR
H6C H 0.1433 0.6961 0.4560 0.086 Uiso 1 1 calc GR
C7 C 0.0382(5) 0.6955(5) 0.5569(6) 0.065(2) Uani 1 1 d .
H7A H 0.0136 0.6583 0.5173 0.098 Uiso 1 1 calc GR
H7B H 0.0191 0.7444 0.5363 0.098 Uiso 1 1 calc GR
H7C H 0.0247 0.6859 0.6020 0.098 Uiso 1 1 calc GR
C38 C 0.8697(5) 0.4230(5) 1.1923(4) 0.053(2) Uani 1 1 d .
H38A H 0.8233 0.4213 1.2066 0.080 Uiso 1 1 calc GR
H38B H 0.9148 0.4422 1.2357 0.080 Uiso 1 1 calc GR
H38C H 0.8818 0.3733 1.1796 0.080 Uiso 1 1 calc GR
C3 C 0.0803(5) 0.5840(5) 0.2965(4) 0.057(2) Uani 1 1 d .
H3A H 0.0812 0.6334 0.3178 0.086 Uiso 1 1 calc GR
H3B H 0.0263 0.5715 0.2630 0.086 Uiso 1 1 calc GR
H3C H 0.1144 0.5828 0.2666 0.086 Uiso 1 1 calc GR
C2 C 0.0420(4) 0.5149(5) 0.4226(4) 0.053(2) Uani 1 1 d .
H2A H 0.0560 0.4773 0.4630 0.079 Uiso 1 1 calc GR
H2B H -0.0099 0.5038 0.3834 0.079 Uiso 1 1 calc GR
H2C H 0.0406 0.5632 0.4453 0.079 Uiso 1 1 calc GR
C11 C 0.1947(7) 0.3001(5) 0.5866(6) 0.076(3) Uani 1 1 d .
H11A H 0.2397 0.2692 0.6183 0.092 Uiso 1 1 calc R
H11B H 0.1561 0.2685 0.5474 0.092 Uiso 1 1 calc R

loop_
_atom_site_aniso_label
_atom_site_aniso_U_11
_atom_site_aniso_U_22
_atom_site_aniso_U_33
_atom_site_aniso_U_23
_atom_site_aniso_U_13
_atom_site_aniso_U_12
Sc2 0.0363(6) 0.0233(6) 0.0256(5) 0.0006(4) 0.0173(5) 0.0006(4)
Sc1 0.0342(6) 0.0232(6) 0.0262(6) 0.0008(4) 0.0156(5) -0.0002(4)
Si4 0.0341(9) 0.0239(8) 0.0266(8) -0.0012(6) 0.0149(7) -0.0010(6)
Si3 0.0343(9) 0.0268(8) 0.0273(8) -0.0017(6) 0.0142(7) 0.0017(7)
Si2 0.0459(11) 0.0275(9) 0.0428(10) -0.0007(7) 0.0205(8) 0.0064(7)
Si1 0.0379(9) 0.0418(10) 0.0261(8) -0.0027(7) 0.0142(7) 0.0001(7)
Si5 0.0393(10) 0.0434(10) 0.0266(8) -0.0011(7) 0.0152(7) 0.0005(8)
Si6 0.0523(11) 0.0258(9) 0.0464(10) -0.0003(8) 0.0251(9) 0.0062(8)
O2 0.047(3) 0.023(2) 0.040(2) 0.0000(18) 0.025(2) -0.0027(18)
C15 0.035(3) 0.031(3) 0.034(3) 0.002(3) 0.016(3) -0.003(3)
O1 0.046(3) 0.029(2) 0.038(2) -0.0013(19) 0.021(2) -0.0054(19)
C27 0.035(3) 0.026(3) 0.027(3) -0.002(2) 0.015(3) -0.003(2)
C14 0.031(3) 0.024(3) 0.030(3) -0.003(2) 0.011(2) 0.000(2)
C46 0.041(4) 0.025(3) 0.044(4) -0.008(3) 0.022(3) -0.002(3)
C39 0.041(4) 0.031(3) 0.036(3) 0.001(3) 0.019(3) 0.007(3)
C16 0.034(3) 0.030(3) 0.030(3) 0.002(3) 0.016(3) 0.001(2)
C28 0.038(3) 0.024(3) 0.033(3) 0.000(2) 0.015(3) -0.003(2)
C17 0.029(3) 0.028(3) 0.034(3) -0.001(3) 0.013(3) 0.001(2)
C26 0.035(3) 0.037(3) 0.017(3) -0.007(2) 0.010(2) -0.005(3)
C18 0.048(4) 0.021(3) 0.029(3) 0.004(2) 0.013(3) 0.008(3)
C1 0.036(3) 0.041(4) 0.029(3) -0.006(3) 0.017(3) -0.001(3)
C12 0.095(6) 0.022(4) 0.048(4) -0.004(3) 0.026(4) -0.003(4)
C29 0.038(3) 0.032(3) 0.029(3) -0.006(3) 0.016(3) -0.002(3)
C13 0.033(3) 0.020(3) 0.029(3) -0.001(2) 0.013(2) -0.002(2)
C30 0.037(3) 0.030(3) 0.026(3) 0.001(2) 0.017(3) 0.001(3)
C5 0.040(4) 0.033(3) 0.028(3) 0.002(3) 0.016(3) 0.004(3)
C9 0.084(6) 0.040(4) 0.099(7) 0.001(4) 0.070(6) -0.012(4)
C32 0.053(4) 0.026(3) 0.047(4) -0.004(3) 0.026(3) -0.002(3)
C34 0.049(4) 0.037(4) 0.032(3) 0.008(3) 0.021(3) 0.004(3)
C20 0.050(4) 0.033(4) 0.039(3) 0.010(3) 0.028(3) 0.002(3)
C35 0.045(4) 0.037(4) 0.028(3) 0.002(3) 0.020(3) 0.004(3)
C10 0.090(7) 0.049(5) 0.058(5) 0.009(4) 0.029(5) -0.026(4)
C21 0.040(4) 0.022(3) 0.044(4) 0.000(3) 0.017(3) -0.001(3)
C31 0.051(4) 0.025(3) 0.037(3) 0.001(3) 0.028(3) -0.003(3)
C43 0.065(5) 0.042(4) 0.060(5) -0.004(3) 0.045(4) -0.014(4)
C24 0.038(3) 0.028(3) 0.034(3) 0.002(3) 0.013(3) -0.001(3)
C45 0.055(4) 0.030(4) 0.053(4) 0.001(3) 0.029(4) 0.000(3)
C25 0.053(4) 0.027(3) 0.030(3) -0.005(3) 0.020(3) -0.004(3)
C44 0.084(6) 0.030(4) 0.057(5) -0.002(3) 0.041(4) -0.008(4)
C36 0.055(4) 0.054(5) 0.039(4) -0.014(3) 0.022(3) -0.001(3)
C4 0.066(5) 0.050(5) 0.043(4) -0.013(3) 0.030(4) -0.006(4)
C41 0.067(5) 0.035(4) 0.087(6) 0.001(4) 0.032(5) 0.013(4)
C33 0.061(5) 0.034(4) 0.037(3) -0.007(3) 0.026(3) 0.003(3)
C40 0.104(7) 0.030(4) 0.053(4) 0.008(3) 0.040(5) 0.007(4)
C42 0.081(6) 0.036(4) 0.060(5) -0.009(4) 0.030(4) 0.010(4)
C22 0.053(4) 0.045(4) 0.030(3) -0.004(3) 0.016(3) 0.014(3)
C23 0.042(4) 0.046(4) 0.030(3) 0.003(3) 0.017(3) -0.004(3)
C8 0.073(5) 0.032(4) 0.055(4) -0.009(3) 0.032(4) 0.004(3)
C37 0.046(4) 0.053(5) 0.045(4) -0.007(3) 0.027(3) -0.002(3)
C19 0.048(4) 0.034(4) 0.039(4) -0.001(3) 0.024(3) 0.002(3)
C6 0.082(6) 0.042(4) 0.050(4) 0.017(4) 0.027(4) 0.021(4)
C7 0.067(5) 0.039(5) 0.093(7) -0.010(4) 0.034(5) 0.008(4)
C38 0.063(5) 0.068(5) 0.028(3) 0.014(3) 0.015(3) 0.001(4)
C3 0.062(5) 0.065(5) 0.033(4) 0.000(4) 0.004(3) -0.005(4)
C2 0.047(4) 0.074(6) 0.042(4) -0.022(4) 0.022(3) -0.010(4)
C11 0.115(8) 0.029(4) 0.102(7) -0.008(4) 0.059(7) -0.014(4)

loop_
_atom_type_symbol
_atom_type_description
_atom_type_scat_dispersion_real
_atom_type_scat_dispersion_imag
_atom_type_scat_source
C C 0.0181 0.0091 'International Tables Vol C Tables 4.2.6.8 and 6.1.1.4'
H H 0.0000 0.0000 'International Tables Vol C Tables 4.2.6.8 and 6.1.1.4'
O O 0.0492 0.0322 'International Tables Vol C Tables 4.2.6.8 and 6.1.1.4'
Sc Sc 0.3119 1.5331 'International Tables Vol C Tables 4.2.6.8 and 6.1.1.4'
Si Si 0.2541 0.3302 'International Tables Vol C Tables 4.2.6.8 and 6.1.1.4'

loop_
_geom_angle_atom_site_label_1
_geom_angle_atom_site_label_2
_geom_angle_atom_site_label_3
_geom_angle
O2 Sc2 C27 130.05(19)
O2 Sc2 C39 93.6(2)
O2 Sc2 C28 143.15(19)
O2 Sc2 C26 97.08(19)
O2 Sc2 C29 113.38(19)
O2 Sc2 C30 89.00(18)
O2 Sc2 C35 102.6(2)
C27 Sc2 C28 32.52(19)
C27 Sc2 C29 54.22(19)
C27 Sc2 C30 54.84(19)
C39 Sc2 C27 130.1(2)
C39 Sc2 C28 98.5(2)
C39 Sc2 C26 144.9(2)
C39 Sc2 C29 90.0(2)
C39 Sc2 C30 113.7(2)
C39 Sc2 C35 104.9(2)
C26 Sc2 C27 33.6(2)
C26 Sc2 C28 55.1(2)
C26 Sc2 C29 55.11(19)
C26 Sc2 C30 33.72(18)
C29 Sc2 C28 32.7(2)
C30 Sc2 C28 54.3(2)
C30 Sc2 C29 32.5(2)
C35 Sc2 C27 89.5(2)
C35 Sc2 C28 107.6(2)
C35 Sc2 C26 105.1(2)
C35 Sc2 C29 140.0(2)
C35 Sc2 C30 138.8(2)
O1 Sc1 C15 101.94(19)
O1 Sc1 C14 86.20(18)
O1 Sc1 C16 134.45(19)
O1 Sc1 C17 138.10(19)
O1 Sc1 C1 101.2(2)
O1 Sc1 C13 104.91(18)
O1 Sc1 C5 95.4(2)
C14 Sc1 C15 32.49(19)
C14 Sc1 C16 54.07(19)
C16 Sc1 C15 32.5(2)
C17 Sc1 C15 54.7(2)
C17 Sc1 C14 55.0(2)
C17 Sc1 C16 32.94(19)
C1 Sc1 C15 91.6(2)
C1 Sc1 C14 122.8(2)
C1 Sc1 C16 86.0(2)
C1 Sc1 C17 112.5(2)
C1 Sc1 C13 141.2(2)
C13 Sc1 C15 55.35(19)
C13 Sc1 C14 33.77(18)
C13 Sc1 C16 55.28(19)
C13 Sc1 C17 33.76(19)
C5 Sc1 C15 152.6(2)
C5 Sc1 C14 130.2(2)
C5 Sc1 C16 126.2(2)
C5 Sc1 C17 98.5(2)
C5 Sc1 C1 105.8(2)
C5 Sc1 C13 99.8(2)
C26 Si4 Si3 110.94(19)
C26 Si4 C24 113.0(3)
C26 Si4 C25 111.7(3)
C24 Si4 Si3 105.1(2)
C24 Si4 C25 106.2(3)
C25 Si4 Si3 109.7(2)
C13 Si3 Si4 105.23(19)
C13 Si3 C22 113.9(3)
C22 Si3 Si4 106.6(2)
C23 Si3 Si4 113.7(2)
C23 Si3 C13 112.5(3)
C23 Si3 C22 104.9(3)
C5 Si2 C8 113.3(3)
C5 Si2 C6 111.5(3)
C5 Si2 C7 112.1(3)
C8 Si2 C6 106.9(4)
C7 Si2 C8 105.8(4)
C7 Si2 C6 106.8(4)
C1 Si1 C4 110.3(3)
C1 Si1 C3 112.0(3)
C1 Si1 C2 113.5(3)
C3 Si1 C4 108.5(4)
C2 Si1 C4 106.5(4)
C2 Si1 C3 105.8(4)
C35 Si5 C36 110.7(3)
C35 Si5 C37 112.9(3)
C35 Si5 C38 111.5(3)
C36 Si5 C38 107.0(4)
C37 Si5 C36 108.5(4)
C37 Si5 C38 106.0(4)
C39 Si6 C41 110.2(3)
C39 Si6 C40 112.7(3)
C39 Si6 C42 113.4(3)
C41 Si6 C40 106.3(4)
C42 Si6 C41 106.8(4)
C42 Si6 C40 107.0(4)
C46 O2 Sc2 125.5(3)
C46 O2 C43 108.5(5)
C43 O2 Sc2 124.5(4)
C14 C15 Sc1 72.7(3)
C14 C15 C16 107.9(5)
C14 C15 C19 125.4(6)
C16 C15 Sc1 73.2(4)
C16 C15 C19 126.6(6)
C19 C15 Sc1 121.8(4)
C12 O1 Sc1 124.7(4)
C9 O1 Sc1 126.1(4)
C9 O1 C12 109.1(5)
C28 C27 Sc2 75.3(3)
C28 C27 C26 109.1(5)
C28 C27 C31 123.8(5)
C26 C27 Sc2 72.5(3)
C26 C27 C31 126.8(5)
C31 C27 Sc2 123.8(4)
C15 C14 Sc1 74.8(3)
C15 C14 C18 125.2(5)
C15 C14 C13 108.9(5)
C18 C14 Sc1 124.1(4)
C13 C14 Sc1 71.5(3)
C13 C14 C18 125.8(5)
O2 C46 H46A 110.9
O2 C46 H46B 110.9
O2 C46 C45 104.2(5)
H46A C46 H46B 108.9
C45 C46 H46A 110.9
C45 C46 H46B 110.9
Sc2 C39 H39A 103.6
Sc2 C39 H39B 103.6
Si6 C39 Sc2 134.5(3)
Si6 C39 H39A 103.6
Si6 C39 H39B 103.6
H39A C39 H39B 105.3
C15 C16 Sc1 74.3(4)
C15 C16 C17 108.6(5)
C15 C16 C20 125.8(6)
C17 C16 Sc1 71.8(3)
C17 C16 C20 125.6(6)
C20 C16 Sc1 121.8(4)
C27 C28 Sc2 72.2(3)
C27 C28 C29 108.0(5)
C27 C28 C32 125.9(6)
C29 C28 Sc2 73.6(3)
C29 C28 C32 126.0(6)
C32 C28 Sc2 122.4(4)
C16 C17 Sc1 75.2(3)
C16 C17 C13 108.4(5)
C16 C17 C21 123.5(6)
C13 C17 Sc1 72.7(3)
C13 C17 C21 127.9(5)
C21 C17 Sc1 121.2(4)
Si4 C26 Sc2 126.1(3)
C27 C26 Sc2 73.9(3)
C27 C26 Si4 125.7(4)
C27 C26 C30 106.2(5)
C30 C26 Sc2 74.6(3)
C30 C26 Si4 127.0(5)
C14 C18 H18A 109.5
C14 C18 H18B 109.5
C14 C18 H18C 109.5
H18A C18 H18B 109.5
H18A C18 H18C 109.5
H18B C18 H18C 109.5
Sc1 C1 H1A 105.0
Sc1 C1 H1B 105.0
Si1 C1 Sc1 129.1(3)
Si1 C1 H1A 105.0
Si1 C1 H1B 105.0
H1A C1 H1B 105.9
O1 C12 H12A 110.5
O1 C12 H12B 110.5
O1 C12 C11 106.0(6)
H12A C12 H12B 108.7
C11 C12 H12A 110.5
C11 C12 H12B 110.5
C28 C29 Sc2 73.7(3)
C28 C29 C33 124.6(6)
C30 C29 Sc2 73.0(3)
C30 C29 C28 108.5(5)
C30 C29 C33 126.7(6)
C33 C29 Sc2 123.4(4)
Si3 C13 Sc1 129.1(3)
C14 C13 Sc1 74.7(3)
C14 C13 Si3 125.3(4)
C17 C13 Sc1 73.5(3)
C17 C13 Si3 126.7(4)
C17 C13 C14 106.2(5)
C26 C30 Sc2 71.7(3)
C26 C30 C34 127.4(6)
C29 C30 Sc2 74.5(3)
C29 C30 C26 108.2(5)
C29 C30 C34 124.1(5)
C34 C30 Sc2 124.1(4)
Sc1 C5 H5A 104.7
Sc1 C5 H5B 104.7
Si2 C5 Sc1 130.2(3)
Si2 C5 H5A 104.7
Si2 C5 H5B 104.7
H5A C5 H5B 105.7
O1 C9 H9A 110.3
O1 C9 H9B 110.3
H9A C9 H9B 108.5
C10 C9 O1 107.3(7)
C10 C9 H9A 110.3
C10 C9 H9B 110.3
C28 C32 H32A 109.5
C28 C32 H32B 109.5
C28 C32 H32C 109.5
H32A C32 H32B 109.5
H32A C32 H32C 109.5
H32B C32 H32C 109.5
C30 C34 H34A 109.5
C30 C34 H34B 109.5
C30 C34 H34C 109.5
H34A C34 H34B 109.5
H34A C34 H34C 109.5
H34B C34 H34C 109.5
C16 C20 H20A 109.5
C16 C20 H20B 109.5
C16 C20 H20C 109.5
H20A C20 H20B 109.5
H20A C20 H20C 109.5
H20B C20 H20C 109.5
Sc2 C35 H35A 104.6
Sc2 C35 H35B 104.6
Si5 C35 Sc2 130.7(3)
Si5 C35 H35A 104.6
Si5 C35 H35B 104.6
H35A C35 H35B 105.7
C9 C10 H10A 110.4
C9 C10 H10B 110.4
C9 C10 C11 106.8(7)
H10A C10 H10B 108.6
C11 C10 H10A 110.4
C11 C10 H10B 110.4
C17 C21 H21A 109.5
C17 C21 H21B 109.5
C17 C21 H21C 109.5
H21A C21 H21B 109.5
H21A C21 H21C 109.5
H21B C21 H21C 109.5
C27 C31 H31A 109.5
C27 C31 H31B 109.5
C27 C31 H31C 109.5
H31A C31 H31B 109.5
H31A C31 H31C 109.5
H31B C31 H31C 109.5
O2 C43 H43A 110.3
O2 C43 H43B 110.3
O2 C43 C44 107.3(6)
H43A C43 H43B 108.5
C44 C43 H43A 110.3
C44 C43 H43B 110.3
Si4 C24 H24A 109.5
Si4 C24 H24B 109.5
Si4 C24 H24C 109.5
H24A C24 H24B 109.5
H24A C24 H24C 109.5
H24B C24 H24C 109.5
C46 C45 H45A 111.2
C46 C45 H45B 111.2
C46 C45 C44 102.7(6)
H45A C45 H45B 109.1
C44 C45 H45A 111.2
C44 C45 H45B 111.2
Si4 C25 H25A 109.5
Si4 C25 H25B 109.5
Si4 C25 H25C 109.5
H25A C25 H25B 109.5
H25A C25 H25C 109.5
H25B C25 H25C 109.5
C43 C44 C45 104.8(6)
C43 C44 H44A 110.8
C43 C44 H44B 110.8
C45 C44 H44A 110.8
C45 C44 H44B 110.8
H44A C44 H44B 108.9
Si5 C36 H36A 109.5
Si5 C36 H36B 109.5
Si5 C36 H36C 109.5
H36A C36 H36B 109.5
H36A C36 H36C 109.5
H36B C36 H36C 109.5
Si1 C4 H4A 109.5
Si1 C4 H4B 109.5
Si1 C4 H4C 109.5
H4A C4 H4B 109.5
H4A C4 H4C 109.5
H4B C4 H4C 109.5
Si6 C41 H41A 109.5
Si6 C41 H41B 109.5
Si6 C41 H41C 109.5
H41A C41 H41B 109.5
H41A C41 H41C 109.5
H41B C41 H41C 109.5
C29 C33 H33A 109.5
C29 C33 H33B 109.5
C29 C33 H33C 109.5
H33A C33 H33B 109.5
H33A C33 H33C 109.5
H33B C33 H33C 109.5
Si6 C40 H40A 109.5
Si6 C40 H40B 109.5
Si6 C40 H40C 109.5
H40A C40 H40B 109.5
H40A C40 H40C 109.5
H40B C40 H40C 109.5
Si6 C42 H42A 109.5
Si6 C42 H42B 109.5
Si6 C42 H42C 109.5
H42A C42 H42B 109.5
H42A C42 H42C 109.5
H42B C42 H42C 109.5
Si3 C22 H22A 109.5
Si3 C22 H22B 109.5
Si3 C22 H22C 109.5
H22A C22 H22B 109.5
H22A C22 H22C 109.5
H22B C22 H22C 109.5
Si3 C23 H23A 109.5
Si3 C23 H23B 109.5
Si3 C23 H23C 109.5
H23A C23 H23B 109.5
H23A C23 H23C 109.5
H23B C23 H23C 109.5
Si2 C8 H8A 109.5
Si2 C8 H8B 109.5
Si2 C8 H8C 109.5
H8A C8 H8B 109.5
H8A C8 H8C 109.5
H8B C8 H8C 109.5
Si5 C37 H37A 109.5
Si5 C37 H37B 109.5
Si5 C37 H37C 109.5
H37A C37 H37B 109.5
H37A C37 H37C 109.5
H37B C37 H37C 109.5
C15 C19 H19A 109.5
C15 C19 H19B 109.5
C15 C19 H19C 109.5
H19A C19 H19B 109.5
H19A C19 H19C 109.5
H19B C19 H19C 109.5
Si2 C6 H6A 109.5
Si2 C6 H6B 109.5
Si2 C6 H6C 109.5
H6A C6 H6B 109.5
H6A C6 H6C 109.5
H6B C6 H6C 109.5
Si2 C7 H7A 109.5
Si2 C7 H7B 109.5
Si2 C7 H7C 109.5
H7A C7 H7B 109.5
H7A C7 H7C 109.5
H7B C7 H7C 109.5
Si5 C38 H38A 109.5
Si5 C38 H38B 109.5
Si5 C38 H38C 109.5
H38A C38 H38B 109.5
H38A C38 H38C 109.5
H38B C38 H38C 109.5
Si1 C3 H3A 109.5
Si1 C3 H3B 109.5
Si1 C3 H3C 109.5
H3A C3 H3B 109.5
H3A C3 H3C 109.5
H3B C3 H3C 109.5
Si1 C2 H2A 109.5
Si1 C2 H2B 109.5
Si1 C2 H2C 109.5
H2A C2 H2B 109.5
H2A C2 H2C 109.5
H2B C2 H2C 109.5
C12 C11 C10 106.9(7)
C12 C11 H11A 110.3
C12 C11 H11B 110.3
C10 C11 H11A 110.3
C10 C11 H11B 110.3
H11A C11 H11B 108.6

loop_
_geom_bond_atom_site_label_1
_geom_bond_atom_site_label_2
_geom_bond_distance
Sc2 O2 2.177(4)
Sc2 C27 2.487(6)
Sc2 C39 2.224(6)
Sc2 C28 2.525(6)
Sc2 C26 2.467(6)
Sc2 C29 2.524(6)
Sc2 C30 2.505(6)
Sc2 C35 2.227(6)
Sc1 C15 2.533(6)
Sc1 O1 2.166(4)
Sc1 C14 2.505(6)
Sc1 C16 2.518(6)
Sc1 C17 2.474(6)
Sc1 C1 2.231(6)
Sc1 C13 2.463(6)
Sc1 C5 2.222(6)
Si4 Si3 2.340(2)
Si4 C26 1.871(6)
Si4 C24 1.883(6)
Si4 C25 1.896(6)
Si3 C13 1.873(6)
Si3 C22 1.885(7)
Si3 C23 1.870(7)
Si2 C5 1.843(6)
Si2 C8 1.870(7)
Si2 C6 1.882(8)
Si2 C7 1.868(9)
Si1 C1 1.851(6)
Si1 C4 1.879(8)
Si1 C3 1.872(8)
Si1 C2 1.858(7)
Si5 C35 1.854(7)
Si5 C36 1.885(8)
Si5 C37 1.876(7)
Si5 C38 1.888(7)
Si6 C39 1.838(6)
Si6 C41 1.875(9)
Si6 C40 1.883(8)
Si6 C42 1.867(8)
O2 C46 1.459(7)
O2 C43 1.469(8)
C15 C14 1.410(8)
C15 C16 1.414(9)
C15 C19 1.497(9)
O1 C12 1.458(8)
O1 C9 1.458(9)
C27 C28 1.404(8)
C27 C26 1.431(9)
C27 C31 1.512(8)
C14 C18 1.510(8)
C14 C13 1.443(8)
C46 H46A 0.9900
C46 H46B 0.9900
C46 C45 1.515(9)
C39 H39A 0.9900
C39 H39B 0.9900
C16 C17 1.416(8)
C16 C20 1.508(8)
C28 C29 1.419(9)
C28 C32 1.514(9)
C17 C13 1.433(8)
C17 C21 1.509(8)
C26 C30 1.442(8)
C18 H18A 0.9800
C18 H18B 0.9800
C18 H18C 0.9800
C1 H1A 0.9900
C1 H1B 0.9900
C12 H12A 0.9900
C12 H12B 0.9900
C12 C11 1.475(11)
C29 C30 1.408(9)
C29 C33 1.514(8)
C30 C34 1.509(8)
C5 H5A 0.9900
C5 H5B 0.9900
C9 H9A 0.9900
C9 H9B 0.9900
C9 C10 1.447(11)
C32 H32A 0.9800
C32 H32B 0.9800
C32 H32C 0.9800
C34 H34A 0.9800
C34 H34B 0.9800
C34 H34C 0.9800
C20 H20A 0.9800
C20 H20B 0.9800
C20 H20C 0.9800
C35 H35A 0.9900
C35 H35B 0.9900
C10 H10A 0.9900
C10 H10B 0.9900
C10 C11 1.476(13)
C21 H21A 0.9800
C21 H21B 0.9800
C21 H21C 0.9800
C31 H31A 0.9800
C31 H31B 0.9800
C31 H31C 0.9800
C43 H43A 0.9900
C43 H43B 0.9900
C43 C44 1.482(10)
C24 H24A 0.9800
C24 H24B 0.9800
C24 H24C 0.9800
C45 H45A 0.9900
C45 H45B 0.9900
C45 C44 1.529(10)
C25 H25A 0.9800
C25 H25B 0.9800
C25 H25C 0.9800
C44 H44A 0.9900
C44 H44B 0.9900
C36 H36A 0.9800
C36 H36B 0.9800
C36 H36C 0.9800
C4 H4A 0.9800
C4 H4B 0.9800
C4 H4C 0.9800
C41 H41A 0.9800
C41 H41B 0.9800
C41 H41C 0.9800
C33 H33A 0.9800
C33 H33B 0.9800
C33 H33C 0.9800
C40 H40A 0.9800
C40 H40B 0.9800
C40 H40C 0.9800
C42 H42A 0.9800
C42 H42B 0.9800
C42 H42C 0.9800
C22 H22A 0.9800
C22 H22B 0.9800
C22 H22C 0.9800
C23 H23A 0.9800
C23 H23B 0.9800
C23 H23C 0.9800
C8 H8A 0.9800
C8 H8B 0.9800
C8 H8C 0.9800
C37 H37A 0.9800
C37 H37B 0.9800
C37 H37C 0.9800
C19 H19A 0.9800
C19 H19B 0.9800
C19 H19C 0.9800
C6 H6A 0.9800
C6 H6B 0.9800
C6 H6C 0.9800
C7 H7A 0.9800
C7 H7B 0.9800
C7 H7C 0.9800
C38 H38A 0.9800
C38 H38B 0.9800
C38 H38C 0.9800
C3 H3A 0.9800
C3 H3B 0.9800
C3 H3C 0.9800
C2 H2A 0.9800
C2 H2B 0.9800
C2 H2C 0.9800
C11 H11A 0.9900
C11 H11B 0.9900

loop_
_geom_torsion_atom_site_label_1
_geom_torsion_atom_site_label_2
_geom_torsion_atom_site_label_3
_geom_torsion_atom_site_label_4
_geom_torsion
Sc2 O2 C46 C45 -167.7(4)
Sc2 O2 C43 C44 -172.4(5)
Sc2 C27 C28 C29 -65.5(4)
Sc2 C27 C28 C32 117.5(6)
Sc2 C27 C26 Si4 -123.3(4)
Sc2 C27 C26 C30 68.1(4)
Sc2 C28 C29 C30 -65.2(4)
Sc2 C28 C29 C33 119.6(6)
Sc2 C26 C30 C29 66.1(4)
Sc2 C26 C30 C34 -119.4(6)
Sc2 C29 C30 C26 -64.3(4)
Sc2 C29 C30 C34 121.0(6)
Sc1 C15 C14 C18 121.3(6)
Sc1 C15 C14 C13 -63.9(4)
Sc1 C15 C16 C17 64.1(4)
Sc1 C15 C16 C20 -118.2(6)
Sc1 O1 C12 C11 174.2(6)
Sc1 O1 C9 C10 173.1(6)
Sc1 C14 C13 Si3 127.4(5)
Sc1 C14 C13 C17 -67.4(4)
Sc1 C16 C17 C13 65.7(4)
Sc1 C16 C17 C21 -118.0(6)
Sc1 C17 C13 Si3 -126.8(5)
Sc1 C17 C13 C14 68.2(4)
Si4 Si3 C13 Sc1 177.6(3)
Si4 Si3 C13 C14 78.4(5)
Si4 Si3 C13 C17 -83.8(5)
Si4 C26 C30 Sc2 123.9(5)
Si4 C26 C30 C29 -170.0(4)
Si4 C26 C30 C34 4.5(10)
Si3 Si4 C26 Sc2 -173.9(2)
Si3 Si4 C26 C27 -78.0(5)
Si3 Si4 C26 C30 88.3(5)
O2 C46 C45 C44 -35.0(7)
O2 C43 C44 C45 -16.6(9)
C15 C14 C13 Sc1 66.0(4)
C15 C14 C13 Si3 -166.6(4)
C15 C14 C13 C17 -1.3(7)
C15 C16 C17 Sc1 -65.7(4)
C15 C16 C17 C13 -0.1(7)
C15 C16 C17 C21 176.3(6)
O1 C12 C11 C10 16.6(11)
O1 C9 C10 C11 16.2(11)
C27 C28 C29 Sc2 64.5(4)
C27 C28 C29 C30 -0.7(7)
C27 C28 C29 C33 -175.8(6)
C27 C26 C30 Sc2 -67.7(4)
C27 C26 C30 C29 -1.6(7)
C27 C26 C30 C34 172.9(6)
C14 C15 C16 Sc1 -64.9(4)
C14 C15 C16 C17 -0.8(7)
C14 C15 C16 C20 176.9(6)
C46 O2 C43 C44 -5.7(8)
C46 C45 C44 C43 31.6(8)
C16 C15 C14 Sc1 65.2(4)
C16 C15 C14 C18 -173.5(6)
C16 C15 C14 C13 1.3(7)
C16 C17 C13 Sc1 -67.4(4)
C16 C17 C13 Si3 165.8(4)
C16 C17 C13 C14 0.8(7)
C28 C27 C26 Sc2 -66.9(4)
C28 C27 C26 Si4 169.8(4)
C28 C27 C26 C30 1.2(7)
C28 C29 C30 Sc2 65.7(4)
C28 C29 C30 C26 1.5(7)
C28 C29 C30 C34 -173.3(6)
C26 C27 C28 Sc2 65.1(4)
C26 C27 C28 C29 -0.3(7)
C26 C27 C28 C32 -177.3(6)
C18 C14 C13 Sc1 -119.2(6)
C18 C14 C13 Si3 8.2(9)
C18 C14 C13 C17 173.5(6)
C12 O1 C9 C10 -5.9(10)
C9 O1 C12 C11 -6.8(9)
C9 C10 C11 C12 -20.5(12)
C32 C28 C29 Sc2 -118.5(6)
C32 C28 C29 C30 176.3(6)
C32 C28 C29 C33 1.2(10)
C20 C16 C17 Sc1 116.6(6)
C20 C16 C17 C13 -177.7(6)
C20 C16 C17 C21 -1.3(10)
C21 C17 C13 Sc1 116.5(6)
C21 C17 C13 Si3 -10.4(9)
C21 C17 C13 C14 -175.3(6)
C31 C27 C28 Sc2 -121.1(6)
C31 C27 C28 C29 173.5(6)
C31 C27 C28 C32 -3.5(10)
C31 C27 C26 Sc2 119.5(6)
C31 C27 C26 Si4 -3.8(9)
C31 C27 C26 C30 -172.4(6)
C43 O2 C46 C45 25.8(7)
C24 Si4 C26 Sc2 68.4(4)
C24 Si4 C26 C27 164.3(5)
C24 Si4 C26 C30 -29.4(6)
C25 Si4 C26 Sc2 -51.2(4)
C25 Si4 C26 C27 44.7(6)
C25 Si4 C26 C30 -149.1(5)
C36 Si5 C35 Sc2 98.1(5)
C4 Si1 C1 Sc1 -99.9(5)
C41 Si6 C39 Sc2 -142.1(5)
C33 C29 C30 Sc2 -119.3(6)
C33 C29 C30 C26 176.4(6)
C33 C29 C30 C34 1.7(10)
C40 Si6 C39 Sc2 -23.5(6)
C42 Si6 C39 Sc2 98.3(5)
C22 Si3 C13 Sc1 -66.0(4)
C22 Si3 C13 C14 -165.2(5)
C22 Si3 C13 C17 32.6(6)
C23 Si3 C13 Sc1 53.2(4)
C23 Si3 C13 C14 -45.9(6)
C23 Si3 C13 C17 151.8(5)
C8 Si2 C5 Sc1 -110.7(5)
C37 Si5 C35 Sc2 -23.7(6)
C19 C15 C14 Sc1 -117.1(6)
C19 C15 C14 C18 4.2(10)
C19 C15 C14 C13 179.0(6)
C19 C15 C16 Sc1 117.4(6)
C19 C15 C16 C17 -178.5(6)
C19 C15 C16 C20 -0.8(10)
C6 Si2 C5 Sc1 10.0(6)
C7 Si2 C5 Sc1 129.6(5)
C38 Si5 C35 Sc2 -143.0(4)
C3 Si1 C1 Sc1 139.1(5)
C2 Si1 C1 Sc1 19.4(6)
